data_4321104
loop_
_publ_author_name
'Wenbin Yang'
'Xiang Lin'
'Canzhong Lu'
'Honghui Zhuang'
'Jinshun Huang'

_publ_section_title
;
 (NH4)15[H3Mo57V6(NO)6O189(H2O)12(VO)6].~60H2O: New Nanocompound Obtained
 by Chemical Embellishment of {M57V6}
;
_journal_name_full 'Inorganic Chemistry'
_journal_page_first 2706
_journal_page_last 2707
_journal_paper_doi 10.1021/ic991249o
_journal_volume 39
_journal_year 2000
_chemical_formula_moiety 'H227 Mo57 N21 O283 V12'
_chemical_formula_sum 'H227 Mo57 N21 O283 V12'
_chemical_formula_weight 11130.89
_chemical_name_systematic
; 
 ? 
;
_space_group_IT_number 194
_symmetry_cell_setting hexagonal
_symmetry_space_group_name_Hall '-P 6c 2c'
_symmetry_space_group_name_H-M 'P 63/m m c'
_atom_sites_solution_hydrogens geom
_atom_sites_solution_primary direct
_atom_sites_solution_secondary difmap
_audit_creation_method SHELXL
_cell_angle_alpha 90.00
_cell_angle_beta 90.00
_cell_angle_gamma 120.00
_cell_formula_units_Z 2
_cell_length_a 23.612(3)
_cell_length_b 23.612(3)
_cell_length_c 26.859(5)
_cell_measurement_reflns_used 25
_cell_measurement_temperature 293(2)
_cell_measurement_theta_max 13
_cell_measurement_theta_min 11.95
_cell_volume 12968(3)
_computing_cell_refinement 'Enraf-Nonius Molen/VAX Software'
_computing_data_collection 'Enraf-Nonius CONTROL Software'
_computing_data_reduction 'Enraf-Nonius Molen/VAX Software'
_computing_molecular_graphics 'SHELXTL (Sheldrick, 1994)'
_computing_publication_material 'SHELXTL (Sheldrick, 1994)'
_computing_structure_refinement 'SHELXTL (Sheldrick, 1994)'
_computing_structure_solution 'SHELXTL (Sheldrick, 1994)'
_diffrn_ambient_temperature 293(2)
_diffrn_measured_fraction_theta_full 0.997
_diffrn_measured_fraction_theta_max 0.997
_diffrn_measurement_device_type 'Enraf-Nonius CAD4 II'
_diffrn_measurement_method \w-2\q
_diffrn_radiation_monochromator graphite
_diffrn_radiation_source 'fine-focus sealed tube'
_diffrn_radiation_type MoK\a
_diffrn_radiation_wavelength 0.71073
_diffrn_reflns_av_R_equivalents 0.0442
_diffrn_reflns_av_sigmaI/netI 0.0588
_diffrn_reflns_limit_h_max 0
_diffrn_reflns_limit_h_min -29
_diffrn_reflns_limit_k_max 25
_diffrn_reflns_limit_k_min 0
_diffrn_reflns_limit_l_max 33
_diffrn_reflns_limit_l_min 0
_diffrn_reflns_number 9173
_diffrn_reflns_theta_full 26.03
_diffrn_reflns_theta_max 26.03
_diffrn_reflns_theta_min 1.25
_diffrn_standards_decay_% none
_diffrn_standards_interval_count 300
_diffrn_standards_interval_time 120
_diffrn_standards_number 3
_exptl_absorpt_coefficient_mu 3.195
_exptl_absorpt_correction_T_max 0.9997
_exptl_absorpt_correction_T_min 0.9868
_exptl_absorpt_correction_type psi-scan
_exptl_absorpt_process_details '(North, philips & Mathews, 1968)'
_exptl_crystal_colour 'Deep violet'
_exptl_crystal_density_diffrn 2.851
_exptl_crystal_density_method 'not measured'
_exptl_crystal_description 'Hexangular block'
_exptl_crystal_F_000 10616
_exptl_crystal_size_max 0.65
_exptl_crystal_size_mid 0.55
_exptl_crystal_size_min 0.55
_refine_diff_density_max 1.820
_refine_diff_density_min -2.334
_refine_diff_density_rms 0.296
_refine_ls_extinction_method none
_refine_ls_goodness_of_fit_ref 0.938
_refine_ls_hydrogen_treatment mixed
_refine_ls_matrix_type full
_refine_ls_number_parameters 284
_refine_ls_number_reflns 4691
_refine_ls_number_restraints 0
_refine_ls_restrained_S_all 0.938
_refine_ls_R_factor_all 0.0844
_refine_ls_R_factor_gt 0.0546
_refine_ls_shift/su_max 0.002
_refine_ls_shift/su_mean 0.000
_refine_ls_structure_factor_coef Fsqd
_refine_ls_weighting_details 'calc w=1/[\s^2^(Fo^2^)+(0.1339P)^2^+0.0000P] where P=(Fo^2^+2Fc^2^)/3'
_refine_ls_weighting_scheme calc
_refine_ls_wR_factor_gt 0.1699
_refine_ls_wR_factor_ref 0.1877
_reflns_number_gt 3282
_reflns_number_total 4691
_reflns_threshold_expression >2sigma(I)
_cod_data_source_file ic991249o.cif
_cod_data_source_block Mo57V12
_cod_depositor_comments
;
The following automatic conversions were performed:

'_symmetry_cell_setting' value 'Hexagonal' changed to 'hexagonal'
according to the built-in table from CIF Core dictionary named
'cif_core.dic' version 2.4.1 from 2010-06-29.

'_geom_bond_publ_flag'
value 'Yes' changed to 'yes' according to the built-in table from CIF
Core dictionary named 'cif_core.dic' version 2.4.1 from 2010-06-29
(64 times).

'_geom_angle_publ_flag' value 'Yes' changed to 'yes'
according to the built-in table from CIF Core dictionary named
'cif_core.dic' version 2.4.1 from 2010-06-29 (132
times).

'_geom_angle_publ_flag' value 'No' changed to 'no' according
to the built-in table from CIF Core dictionary named 'cif_core.dic'
version 2.4.1 from 2010-06-29 (32 times).

Automatic conversion script
Id: cif_fix_values 1646 2011-03-28 12:23:43Z adriana 
;
_cod_original_cell_volume 12968(4)
_cod_database_code 4321104

loop_
_symmetry_equiv_pos_as_xyz
'x, y, z'
'-y, x-y, z'
'-x+y, -x, z'
'-x, -y, z+1/2'
'y, -x+y, z+1/2'
'x-y, x, z+1/2'
'y, x, -z'
'x-y, -y, -z'
'-x, -x+y, -z'
'-y, -x, -z+1/2'
'-x+y, y, -z+1/2'
'x, x-y, -z+1/2'
'-x, -y, -z'
'y, -x+y, -z'
'x-y, x, -z'
'x, y, -z-1/2'
'-y, x-y, -z-1/2'
'-x+y, -x, -z-1/2'
'-y, -x, z'
'-x+y, y, z'
'x, x-y, z'
'y, x, z-1/2'
'x-y, -y, z-1/2'
'-x, -x+y, z-1/2'

loop_
_atom_site_label
_atom_site_type_symbol
_atom_site_fract_x
_atom_site_fract_y
_atom_site_fract_z
_atom_site_U_iso_or_equiv
_atom_site_adp_type
_atom_site_occupancy
_atom_site_symmetry_multiplicity
_atom_site_calc_flag
_atom_site_refinement_flags
_atom_site_disorder_assembly
_atom_site_disorder_group
Mo1 Mo 0.59796(6) -0.07908(5) 0.31096(4) 0.0353(3) Uani 1 1 d . . .
Mo2 Mo 0.95716(4) 0.21641(4) 0.31016(3) 0.0248(2) Uani 1 1 d . . .
Mo3 Mo 0.81705(4) 0.18295(4) 0.2500 0.0207(4) Uani 1 4 d S . .
Mo4 Mo 0.82105(3) 0.17895(3) 0.36995(5) 0.0227(3) Uani 1 2 d S . .
Mo5 Mo 0.66491(4) 0.07202(4) 0.38686(4) 0.0245(2) Uani 1 1 d . . .
Mo6 Mo 0.60465(6) 0.06943(6) 0.2500 0.0220(3) Uani 1 2 d S . .
Mo7 Mo 0.75150(3) 0.24850(3) 0.43211(5) 0.0219(3) Uani 1 2 d S . .
V1 V 0.57459(6) 0.14918(11) 0.42826(8) 0.0183(5) Uani 1 2 d S . .
V2 V 0.46950(8) -0.06099(16) 0.33242(13) 0.0489(8) Uani 1 2 d S . .
N N 0.8447(3) 0.1553(3) 0.4240(5) 0.033(3) Uani 1 2 d S . .
O1 O 0.5993(5) -0.0123(5) 0.2500 0.029(2) Uani 1 2 d S . .
O2 O 0.6007(5) -0.1186(5) 0.2500 0.030(2) Uani 1 2 d S . .
O3 O 0.6026(4) -0.1310(4) 0.3510(3) 0.0381(19) Uani 1 1 d . . .
O4 O 1.0263(4) 0.2953(4) 0.3043(3) 0.0348(18) Uani 1 1 d . . .
O5 O 0.6180(3) -0.0058(3) 0.3536(3) 0.0296(16) Uani 1 1 d . . .
O6 O 0.5099(4) -0.1083(4) 0.3132(3) 0.0379(19) Uani 1 1 d . . .
O7 O 0.9057(5) 0.2392(5) 0.2500 0.025(2) Uani 1 2 d S . .
O8 O 0.9153(3) 0.2524(3) 0.3535(3) 0.0243(15) Uani 1 1 d . . .
O9 O 0.8561(2) 0.1439(2) 0.3136(4) 0.026(2) Uani 1 2 d S . .
O10 O 0.9798(4) 0.1773(4) 0.3511(3) 0.040(2) Uani 1 1 d . . .
O11 O 0.9683(5) 0.1796(5) 0.2500 0.033(3) Uani 1 2 d S . .
O12 O 0.7914(2) 0.2086(2) 0.3011(4) 0.024(2) Uani 1 2 d S . .
O13 O 0.7334(3) 0.1655(3) 0.3955(3) 0.0261(15) Uani 1 1 d . . .
O14 O 0.8631(4) 0.1369(4) 0.4584(5) 0.075(5) Uani 1 2 d S . .
O15 O 0.6047(4) 0.0935(4) 0.3988(3) 0.0303(17) Uani 1 1 d . . .
O16 O 0.6744(4) 0.0446(4) 0.4426(3) 0.0376(19) Uani 1 1 d . . .
O17 O 0.6525(3) 0.1052(3) 0.3008(3) 0.0282(16) Uani 1 1 d . . .
O18 O 0.5598(3) 0.1197(7) 0.2500 0.032(3) Uani 1 4 d S . .
O19 O 0.5079(3) 0.0158(6) 0.2985(8) 0.076(5) Uani 1 2 d S . .
O20 O 0.7706(3) 0.2294(3) 0.4884(4) 0.035(3) Uani 1 2 d S . .
O21 O 0.7832(3) 0.3344(3) 0.4365(3) 0.0280(16) Uani 1 1 d . . .
O22 O 0.7311(3) 0.2689(3) 0.3456(4) 0.029(2) Uani 1 2 d S . .
O23 O 0.5600(3) 0.1199(5) 0.4835(4) 0.034(3) Uani 1 2 d S . .
O24 O 0.5968(3) 0.1936(5) 0.3451(4) 0.027(2) Uani 1 2 d S . .
O25 O 0.4757(4) -0.0485(9) 0.3987(6) 0.079(5) Uani 1 2 d S . .
O100 O 0.6667 0.3333 0.4855(14) 0.100(11) Uiso 1 6 d S . .
O101 O 0.7577(15) 0.1039(16) 0.5478(13) 0.270(15) Uiso 1 1 d . . .
O102 O 0.6518(13) 0.1044(13) 0.5463(11) 0.217(11) Uiso 1 1 d . . .
O103 O 0.7318(15) -0.1341(7) 0.3703(10) 0.157(10) Uiso 1 2 d S . .
O104 O 0.3937(10) -0.213(2) 0.2500 0.152(15) Uiso 1 4 d S . .
O105 O 0.7100(15) -0.1450(7) 0.2500 0.098(9) Uiso 1 4 d S . .
O106 O 0.2619(19) -0.2619(19) 0.2500 0.30(3) Uiso 1 4 d S . .
O107 O 0.474(2) -0.2630(12) 0.3797(19) 0.28(2) Uiso 1 2 d S . .
O108 O 0.9554(13) 0.0446(13) 0.2756(18) 0.16(2) Uiso 0.50 2 d SP . .
O109 O 0.387(2) -0.387(2) 0.439(3) 0.24(3) Uiso 0.50 2 d SP . .
O110 O 1.0715(14) 0.143(3) 0.268(2) 0.19(3) Uiso 0.50 2 d SP . .
0111 O 0.333(3) -0.458(3) 0.426(3) 0.28(3) Uiso 0.50 1 d P . .

loop_
_atom_site_aniso_label
_atom_site_aniso_U_11
_atom_site_aniso_U_22
_atom_site_aniso_U_33
_atom_site_aniso_U_23
_atom_site_aniso_U_13
_atom_site_aniso_U_12
Mo1 0.0532(7) 0.0198(5) 0.0334(6) 0.0019(4) 0.0021(5) 0.0185(5)
Mo2 0.0212(5) 0.0260(5) 0.0315(5) 0.0007(4) -0.0012(4) 0.0150(4)
Mo3 0.0210(6) 0.0210(6) 0.0234(9) 0.000 0.000 0.0130(7)
Mo4 0.0230(5) 0.0230(5) 0.0241(7) 0.0009(2) -0.0009(2) 0.0130(5)
Mo5 0.0243(5) 0.0196(5) 0.0296(5) 0.0010(4) 0.0015(4) 0.0110(4)
Mo6 0.0215(6) 0.0179(6) 0.0276(6) 0.000 0.000 0.0106(5)
Mo7 0.0206(5) 0.0206(5) 0.0239(6) -0.0003(2) 0.0003(2) 0.0097(5)
V1 0.0175(8) 0.0182(11) 0.0194(11) 0.0010(9) 0.0005(5) 0.0091(6)
V2 0.0476(14) 0.0390(18) 0.057(2) 0.0029(16) 0.0015(8) 0.0195(9)
N 0.034(5) 0.034(5) 0.028(7) 0.005(3) -0.005(3) 0.015(6)
O1 0.028(6) 0.022(5) 0.034(6) 0.000 0.000 0.011(5)
O2 0.037(6) 0.018(5) 0.035(6) 0.000 0.000 0.013(5)
O3 0.044(5) 0.033(4) 0.041(5) 0.005(4) 0.001(4) 0.022(4)
O4 0.028(4) 0.038(5) 0.043(5) 0.001(4) 0.002(4) 0.020(4)
O5 0.030(4) 0.018(3) 0.038(4) 0.001(3) 0.000(3) 0.010(3)
O6 0.031(4) 0.028(4) 0.046(5) 0.001(4) 0.008(4) 0.008(4)
O7 0.019(5) 0.021(5) 0.036(6) 0.000 0.000 0.011(4)
O8 0.022(4) 0.025(4) 0.025(4) 0.000(3) -0.003(3) 0.012(3)
O9 0.022(4) 0.022(4) 0.040(6) 0.001(2) -0.001(2) 0.015(4)
O10 0.039(5) 0.046(5) 0.049(5) 0.008(4) -0.009(4) 0.031(4)
O11 0.031(6) 0.031(6) 0.045(7) 0.000 0.000 0.021(5)
O12 0.022(4) 0.022(4) 0.031(5) 0.004(2) -0.004(2) 0.013(4)
O13 0.025(4) 0.024(4) 0.031(4) -0.006(3) -0.007(3) 0.014(3)
O14 0.101(10) 0.101(10) 0.037(7) 0.017(4) -0.017(4) 0.063(11)
O15 0.023(4) 0.023(4) 0.044(4) -0.002(3) 0.004(3) 0.011(3)
O16 0.040(5) 0.037(4) 0.034(4) 0.010(4) 0.002(4) 0.018(4)
O17 0.025(4) 0.029(4) 0.033(4) -0.002(3) -0.002(3) 0.015(3)
O18 0.026(6) 0.013(7) 0.052(10) 0.000 0.000 0.006(3)
O19 0.031(5) 0.023(7) 0.172(17) -0.004(9) -0.002(4) 0.012(3)
O20 0.042(5) 0.042(5) 0.027(6) 0.000(2) 0.000(2) 0.027(6)
O21 0.027(4) 0.028(4) 0.030(4) 0.002(3) 0.006(3) 0.014(3)
O22 0.033(4) 0.033(4) 0.024(5) -0.002(2) 0.002(2) 0.019(5)
O23 0.043(5) 0.036(6) 0.019(5) 0.008(5) 0.004(2) 0.018(3)
O24 0.027(4) 0.029(6) 0.027(5) -0.009(4) -0.004(2) 0.014(3)
O25 0.074(8) 0.089(13) 0.080(11) -0.002(10) -0.001(5) 0.045(7)

loop_
_atom_type_symbol
_atom_type_description
_atom_type_scat_dispersion_real
_atom_type_scat_dispersion_imag
_atom_type_scat_source
O O 0.0106 0.0060 'International Tables Vol C Tables 4.2.6.8 and 6.1.1.4'
H H 0.0000 0.0000 'International Tables Vol C Tables 4.2.6.8 and 6.1.1.4'
V V 0.3005 0.5294 'International Tables Vol C Tables 4.2.6.8 and 6.1.1.4'
Mo Mo -1.6832 0.6857 'International Tables Vol C Tables 4.2.6.8 and 6.1.1.4'
N N 0.0061 0.0033 'International Tables Vol C Tables 4.2.6.8 and 6.1.1.4'

loop_
_geom_angle_atom_site_label_1
_geom_angle_atom_site_label_2
_geom_angle_atom_site_label_3
_geom_angle
_geom_angle_site_symmetry_1
_geom_angle_site_symmetry_3
_geom_angle_publ_flag
O3 Mo1 O6 100.3(4) . . yes
O3 Mo1 O2 99.4(4) . . yes
O6 Mo1 O2 98.9(4) . . yes
O3 Mo1 O5 101.4(4) . . yes
O6 Mo1 O5 92.4(3) . . yes
O2 Mo1 O5 154.1(4) . . yes
O3 Mo1 O4 89.5(4) . 19_665 yes
O6 Mo1 O4 169.0(3) . 19_665 yes
O2 Mo1 O4 84.1(4) . 19_665 yes
O5 Mo1 O4 80.9(3) . 19_665 yes
O3 Mo1 O1 172.6(4) . . yes
O6 Mo1 O1 84.5(4) . . yes
O2 Mo1 O1 74.2(3) . . yes
O5 Mo1 O1 83.9(3) . . yes
O4 Mo1 O1 86.2(3) 19_665 . yes
O10 Mo2 O4 104.9(4) . . yes
O10 Mo2 O11 98.5(4) . . yes
O4 Mo2 O11 98.0(4) . . yes
O10 Mo2 O8 102.4(4) . . yes
O4 Mo2 O8 89.8(3) . . yes
O11 Mo2 O8 154.9(3) . . yes
O10 Mo2 O9 93.8(4) . . yes
O4 Mo2 O9 157.5(3) . . yes
O11 Mo2 O9 91.4(4) . . yes
O8 Mo2 O9 73.8(3) . . yes
O10 Mo2 O7 163.7(4) . . yes
O4 Mo2 O7 90.5(4) . . yes
O11 Mo2 O7 73.4(3) . . yes
O8 Mo2 O7 82.8(3) . . yes
O9 Mo2 O7 72.6(4) . . yes
O12 Mo3 O12 105.2(6) . 16_556 yes
O12 Mo3 O7 102.68(19) . . yes
O12 Mo3 O7 102.68(19) 16_556 . yes
O12 Mo3 O7 102.68(19) . 19_665 yes
O12 Mo3 O7 102.68(19) 16_556 19_665 yes
O7 Mo3 O7 137.6(6) . 19_665 yes
O12 Mo3 O9 80.5(4) . . yes
O12 Mo3 O9 174.3(4) 16_556 . yes
O7 Mo3 O9 75.7(2) . . yes
O7 Mo3 O9 75.7(2) 19_665 . yes
O12 Mo3 O9 174.3(4) . 16_556 yes
O12 Mo3 O9 80.5(4) 16_556 16_556 yes
O7 Mo3 O9 75.7(2) . 16_556 yes
O7 Mo3 O9 75.7(2) 19_665 16_556 yes
O9 Mo3 O9 93.8(5) . 16_556 yes
N Mo4 O13 97.6(4) . . yes
N Mo4 O13 97.6(4) . 19_665 yes
O13 Mo4 O13 71.3(4) . 19_665 yes
N Mo4 O8 93.6(2) . 19_665 yes
O13 Mo4 O8 70.6(3) . 19_665 yes
O13 Mo4 O8 141.3(3) 19_665 19_665 yes
N Mo4 O8 93.6(2) . . yes
O13 Mo4 O8 141.3(3) . . yes
O13 Mo4 O8 70.6(3) 19_665 . yes
O8 Mo4 O8 145.5(4) 19_665 . yes
N Mo4 O9 102.9(5) . . yes
O13 Mo4 O9 138.8(2) . . yes
O13 Mo4 O9 138.8(2) 19_665 . yes
O8 Mo4 O9 72.76(19) 19_665 . yes
O8 Mo4 O9 72.76(19) . . yes
N Mo4 O12 179.6(6) . . yes
O13 Mo4 O12 82.8(3) . . yes
O13 Mo4 O12 82.8(3) 19_665 . yes
O8 Mo4 O12 86.3(2) 19_665 . yes
O8 Mo4 O12 86.3(2) . . yes
O9 Mo4 O12 76.7(4) . . yes
O16 Mo5 O15 103.2(4) . . yes
O16 Mo5 O5 100.2(4) . . yes
O15 Mo5 O5 102.0(3) . . yes
O16 Mo5 O13 97.5(3) . . yes
O15 Mo5 O13 89.1(3) . . yes
O5 Mo5 O13 156.3(3) . . yes
O16 Mo5 O8 98.4(3) . 19_665 yes
O15 Mo5 O8 153.3(3) . 19_665 yes
O5 Mo5 O8 89.3(3) . 19_665 yes
O13 Mo5 O8 72.5(3) . 19_665 yes
O16 Mo5 O17 175.0(3) . . yes
O15 Mo5 O17 80.8(3) . . yes
O5 Mo5 O17 76.0(3) . . yes
O13 Mo5 O17 85.3(3) . . yes
O8 Mo5 O17 78.5(3) 19_665 . yes
O17 Mo6 O17 106.5(5) . 16_556 yes
O17 Mo6 O1 101.4(3) . . yes
O17 Mo6 O1 101.4(3) 16_556 . yes
O17 Mo6 O18 97.2(3) . . ?
O17 Mo6 O18 97.2(3) 16_556 . yes
O1 Mo6 O18 148.5(5) . . yes
O17 Mo6 O19 158.2(5) . 16_556 yes
O17 Mo6 O19 92.7(5) 16_556 16_556 yes
O1 Mo6 O19 84.2(4) . 16_556 yes
O18 Mo6 O19 69.7(4) . 16_556 yes
O17 Mo6 O19 92.7(5) . . yes
O17 Mo6 O19 158.2(5) 16_556 . yes
O1 Mo6 O19 84.2(4) . . yes
O18 Mo6 O19 69.7(4) . . yes
O19 Mo6 O19 66.6(9) 16_556 . yes
O20 Mo7 O21 103.1(3) . . yes
O20 Mo7 O21 103.1(3) . 19_665 yes
O21 Mo7 O21 102.5(5) . 19_665 yes
O20 Mo7 O13 97.5(4) . 19_665 yes
O21 Mo7 O13 88.9(3) . 19_665 yes
O21 Mo7 O13 153.4(3) 19_665 19_665 yes
O20 Mo7 O13 97.5(4) . . yes
O21 Mo7 O13 153.4(3) . . yes
O21 Mo7 O13 88.9(3) 19_665 . yes
O13 Mo7 O13 71.7(4) 19_665 . yes
O20 Mo7 O22 172.4(4) . . yes
O21 Mo7 O22 81.5(3) . . yes
O21 Mo7 O22 81.5(3) 19_665 . yes
O13 Mo7 O22 76.5(3) 19_665 . yes
O13 Mo7 O22 76.5(3) . . yes
O23 V1 O21 99.2(4) . 19_665 yes
O23 V1 O21 99.2(4) . 3_665 yes
O21 V1 O21 88.0(4) 19_665 3_665 yes
O23 V1 O15 99.1(4) . 20_655 yes
O21 V1 O15 161.7(3) 19_665 20_655 yes
O21 V1 O15 88.5(3) 3_665 20_655 yes
O23 V1 O15 99.1(4) . . yes
O21 V1 O15 88.5(3) 19_665 . yes
O21 V1 O15 161.7(3) 3_665 . yes
O15 V1 O15 89.2(4) 20_655 . yes
O23 V1 O24 179.8(6) . . yes
O21 V1 O24 80.7(3) 19_665 . yes
O21 V1 O24 80.7(3) 3_665 . yes
O15 V1 O24 81.0(3) 20_655 . yes
O15 V1 O24 81.0(3) . . yes
O25 V2 O19 111.9(9) . . yes
O25 V2 O6 110.3(4) . 20_655 yes
O19 V2 O6 108.0(4) . 20_655 yes
O25 V2 O6 110.3(4) . . yes
O19 V2 O6 108.0(4) . . yes
O6 V2 O6 108.2(5) 20_655 . yes
O14 N Mo4 174.4(14) . . no
Mo6 O1 Mo1 133.60(19) . . no
Mo6 O1 Mo1 133.60(19) . 16_556 no
Mo1 O1 Mo1 92.7(4) . 16_556 no
Mo1 O2 Mo1 118.8(5) . 16_556 no
Mo2 O4 Mo1 154.3(4) . 19_665 no
Mo5 O5 Mo1 160.6(4) . . no
Mo1 O6 V2 127.3(4) . . no
Mo3 O7 Mo2 112.7(3) . 16_556 no
Mo3 O7 Mo2 112.7(3) . . no
Mo2 O7 Mo2 92.2(3) 16_556 . no
Mo2 O8 Mo5 144.1(4) . 19_665 no
Mo2 O8 Mo4 109.0(3) . . no
Mo5 O8 Mo4 106.9(3) 19_665 . no
Mo4 O9 Mo2 102.7(3) . 19_665 no
Mo4 O9 Mo2 102.7(3) . . no
Mo2 O9 Mo2 147.9(5) 19_665 . no
Mo4 O9 Mo3 93.4(4) . . no
Mo2 O9 Mo3 98.9(3) 19_665 . no
Mo2 O9 Mo3 98.9(3) . . no
Mo2 O11 Mo2 115.2(5) 16_556 . no
Mo3 O12 Mo4 109.4(4) . . no
Mo5 O13 Mo7 141.7(4) . . no
Mo5 O13 Mo4 109.3(3) . . no
Mo7 O13 Mo4 107.6(3) . . no
Mo5 O15 V1 152.6(4) . . no
Mo6 O17 Mo5 137.5(4) . . no
Mo6 O18 Mo6 116.2(7) . 20_655 no
V2 O19 Mo6 132.5(3) . . no
V2 O19 Mo6 132.5(3) . 20_655 no
Mo6 O19 Mo6 88.2(6) . 20_655 yes
Mo7 O21 V1 153.7(4) . 2_655 no
0111 O109 0111 143(9) . 19 no

loop_
_geom_bond_atom_site_label_1
_geom_bond_atom_site_label_2
_geom_bond_distance
_geom_bond_site_symmetry_2
_geom_bond_publ_flag
Mo1 O3 1.676(8) . yes
Mo1 O6 1.834(8) . yes
Mo1 O2 1.902(5) . yes
Mo1 O5 1.926(7) . yes
Mo1 O4 2.189(8) 19_665 yes
Mo1 O1 2.263(7) . yes
Mo2 O10 1.684(7) . yes
Mo2 O4 1.766(8) . yes
Mo2 O11 1.914(6) . yes
Mo2 O8 1.972(7) . yes
Mo2 O9 2.132(3) . yes
Mo2 O7 2.243(7) . yes
Mo3 O12 1.727(10) . yes
Mo3 O12 1.727(10) 16_556 yes
Mo3 O7 1.834(10) . yes
Mo3 O7 1.834(9) 19_665 yes
Mo3 O9 2.339(10) . yes
Mo3 O9 2.339(10) 16_556 yes
Mo4 N 1.743(13) . yes
Mo4 O13 2.048(7) . yes
Mo4 O13 2.048(7) 19_665 yes
Mo4 O8 2.073(7) 19_665 yes
Mo4 O8 2.073(7) . yes
Mo4 O9 2.086(10) . yes
Mo4 O12 2.212(9) . yes
Mo5 O16 1.690(8) . yes
Mo5 O15 1.762(7) . yes
Mo5 O5 1.835(7) . yes
Mo5 O13 1.992(7) . yes
Mo5 O8 2.031(7) 19_665 yes
Mo5 O17 2.504(7) . yes
Mo6 O17 1.702(7) . yes
Mo6 O17 1.702(7) 16_556 yes
Mo6 O1 1.869(10) . yes
Mo6 O18 1.945(7) . yes
Mo6 O19 2.372(13) 16_556 yes
Mo6 O19 2.372(13) . yes
Mo7 O20 1.703(10) . yes
Mo7 O21 1.779(7) . yes
Mo7 O21 1.779(7) 19_665 yes
Mo7 O13 2.039(7) 19_665 yes
Mo7 O13 2.039(7) . yes
Mo7 O22 2.470(10) . yes
V1 O23 1.601(9) . yes
V1 O21 1.946(7) 19_665 yes
V1 O21 1.946(7) 3_665 yes
V1 O15 1.947(7) 20_655 yes
V1 O15 1.947(7) . yes
V1 O24 2.412(11) . yes
V2 O25 1.799(17) . yes
V2 O19 1.816(16) . yes
V2 O6 1.869(9) 20_655 yes
V2 O6 1.869(9) . yes
N O14 1.194(18) . yes
O1 Mo1 2.263(7) 16_556 yes
O2 Mo1 1.902(5) 16_556 yes
O4 Mo1 2.189(8) 19_665 yes
O7 Mo2 2.243(7) 16_556 yes
O8 Mo5 2.031(7) 19_665 yes
O9 Mo2 2.132(3) 19_665 yes
O11 Mo2 1.914(6) 16_556 yes
O18 Mo6 1.945(7) 20_655 yes
O19 Mo6 2.372(13) 20_655 yes
O21 V1 1.946(7) 2_655 yes
O108 O108 1.37(10) 16_556 no
O109 0111 1.56(7) . no
O109 0111 1.56(7) 19 no
O110 O110 0.96(13) 16_556 no
